data_4350288
loop_
_publ_author_name
'Zhang, Yuan-Zhu'
'Wang, Zhe-Ming'
'Gao, Song'

_publ_section_title
;
 Heterometallic Cr-Mn complexes containing cyanide and oxalate bridges.
;
_journal_issue 14
_journal_name_full 'Inorganic chemistry'
_journal_page_first 5447
_journal_page_last 5454
_journal_paper_doi 10.1021/ic0603003
_journal_volume 45
_journal_year 2006
_chemical_formula_sum 'C25 H16 Cr Mn N8 O2'
_chemical_formula_weight 567.40
_chemical_name_common 1D-C2O4-Chain
_space_group_IT_number 14
_space_group_name_Hall '-P 2yn'
_space_group_name_H-M_alt 'P 1 21/n 1'
_symmetry_cell_setting monoclinic
_symmetry_space_group_name_H-M 'P 1 21/n 1'
_atom_sites_solution_hydrogens geom
_atom_sites_solution_primary direct
_atom_sites_solution_secondary difmap
_audit_creation_method SHELXL-97
_cell_angle_alpha 90.00
_cell_angle_beta 106.80(3)
_cell_angle_gamma 90.00
_cell_formula_units_Z 4
_cell_length_a 14.378(3)
_cell_length_b 12.455(3)
_cell_length_c 15.422(3)
_cell_measurement_reflns_used 15132
_cell_measurement_temperature 293(2)
_cell_measurement_theta_max 24.108
_cell_measurement_theta_min 3.395
_cell_volume 2643.9(11)
_computing_cell_refinement 'HKL Scalepack (Otwinowski & Minor, 1997)'
_computing_data_collection 'KappaCCD (Nonius B. V., 1998)'
_computing_data_reduction 'HKL Denzo (Otwinowski & Minor, 1997) & maXus (Mackay et al., 1998)'
_computing_molecular_graphics 'Bruker SHELXTL V5.1 (Sheldrick, 1998)'
_computing_publication_material 'SHELXL-97 (Sheldrick, 1997)'
_computing_structure_refinement 'SHELXL-97 (Sheldrick, 1997)'
_computing_structure_solution 'SHELXS-97 (Sheldrick, 1990)'
_diffrn_ambient_temperature 293(2)
_diffrn_detector_area_resol_mean 0.76
_diffrn_measured_fraction_theta_full 0.985
_diffrn_measured_fraction_theta_max 0.985
_diffrn_measurement_device_type 'NONIUS KappaCCD'
_diffrn_measurement_method CCD
_diffrn_radiation_monochromator graphite
_diffrn_radiation_source 'fine-focus sealed tube'
_diffrn_radiation_type MoK\a
_diffrn_radiation_wavelength 0.71073
_diffrn_reflns_av_R_equivalents 0.1766
_diffrn_reflns_av_sigmaI/netI 0.1091
_diffrn_reflns_limit_h_max 16
_diffrn_reflns_limit_h_min -16
_diffrn_reflns_limit_k_max 14
_diffrn_reflns_limit_k_min -14
_diffrn_reflns_limit_l_max 17
_diffrn_reflns_limit_l_min -17
_diffrn_reflns_number 30426
_diffrn_reflns_theta_full 24.10
_diffrn_reflns_theta_max 24.10
_diffrn_reflns_theta_min 3.38
_exptl_absorpt_coefficient_mu 0.926
_exptl_absorpt_correction_T_max 0.945
_exptl_absorpt_correction_T_min 0.590
_exptl_absorpt_correction_type empirical
_exptl_absorpt_process_details '(Blessing, 1995, 1997)'
_exptl_crystal_colour yellow
_exptl_crystal_density_diffrn 1.425
_exptl_crystal_density_method 'not measured'
_exptl_crystal_description block
_exptl_crystal_F_000 1148
_exptl_crystal_size_max 0.25
_exptl_crystal_size_mid 0.14
_exptl_crystal_size_min 0.07
_refine_diff_density_max 0.722
_refine_diff_density_min -0.411
_refine_diff_density_rms 0.083
_refine_ls_extinction_method none
_refine_ls_goodness_of_fit_ref 0.924
_refine_ls_hydrogen_treatment mixed
_refine_ls_matrix_type full
_refine_ls_number_parameters 382
_refine_ls_number_reflns 4141
_refine_ls_number_restraints 0
_refine_ls_restrained_S_all 0.924
_refine_ls_R_factor_all 0.0981
_refine_ls_R_factor_gt 0.0457
_refine_ls_shift/su_max 0.000
_refine_ls_shift/su_mean 0.000
_refine_ls_structure_factor_coef Fsqd
_refine_ls_weighting_details 'calc w=1/[\s^2^(Fo^2^)+(0.0457P)^2^+0.0000P] where P=(Fo^2^+2Fc^2^)/3'
_refine_ls_weighting_scheme calc
_refine_ls_wR_factor_gt 0.0901
_refine_ls_wR_factor_ref 0.1027
_reflns_number_gt 2479
_reflns_number_total 4141
_reflns_threshold_expression >2sigma(I)
_cod_data_source_file ic0603003si20060222_043544.cif
_cod_data_source_block 3-1D
_cod_original_cell_volume 2643.9(9)
_cod_original_sg_symbol_H-M P2(1)/n
_cod_database_code 4350288

loop_
_symmetry_equiv_pos_as_xyz
'x, y, z'
'-x+1/2, y+1/2, -z+1/2'
'-x, -y, -z'
'x-1/2, -y-1/2, z-1/2'

loop_
_atom_site_label
_atom_site_type_symbol
_atom_site_fract_x
_atom_site_fract_y
_atom_site_fract_z
_atom_site_U_iso_or_equiv
_atom_site_adp_type
_atom_site_occupancy
_atom_site_symmetry_multiplicity
_atom_site_calc_flag
Mn1 Mn 0.07056(5) 0.28595(5) 0.03005(4) 0.0370(2) Uani 1 1 d
Cr1 Cr 0.21145(5) -0.04427(5) -0.09875(4) 0.0352(2) Uani 1 1 d
O1 O 0.0148(2) 0.4028(2) -0.07630(17) 0.0445(8) Uani 1 1 d
O2 O -0.0384(2) 0.5724(2) -0.10082(17) 0.0463(8) Uani 1 1 d
N1 N 0.0912(3) 0.1614(3) -0.0628(3) 0.0534(10) Uani 1 1 d
N2 N 0.0713(3) -0.0608(3) -0.3013(3) 0.0655(12) Uani 1 1 d
N3 N 0.3407(3) -0.2496(4) -0.1157(3) 0.0809(16) Uani 1 1 d
N4 N 0.0625(3) -0.2030(3) -0.0409(2) 0.0489(10) Uani 1 1 d
N5 N 0.3035(2) -0.0144(3) 0.0292(2) 0.0378(9) Uani 1 1 d
N6 N 0.3129(2) 0.0577(3) -0.1270(2) 0.0382(8) Uani 1 1 d
N7 N 0.1634(3) 0.2206(3) 0.1661(2) 0.0452(9) Uani 1 1 d
N8 N 0.2285(3) 0.3382(3) 0.0524(3) 0.0560(11) Uani 1 1 d
H5A H 0.244(3) -0.098(4) 0.098(3) 0.067 Uiso 1 1 d
H6A H 0.342(3) -0.063(4) 0.246(3) 0.067 Uiso 1 1 d
H7A H 0.484(3) 0.055(3) 0.252(3) 0.067 Uiso 1 1 d
H8A H 0.493(3) 0.126(4) 0.113(3) 0.067 Uiso 1 1 d
H11A H 0.508(3) 0.183(4) -0.015(3) 0.067 Uiso 1 1 d
H12A H 0.508(3) 0.244(4) -0.161(3) 0.067 Uiso 1 1 d
H13A H 0.380(3) 0.172(4) -0.283(3) 0.067 Uiso 1 1 d
H14A H 0.261(3) 0.069(4) -0.260(3) 0.067 Uiso 1 1 d
H15A H 0.070(3) 0.134(4) 0.200(3) 0.067 Uiso 1 1 d
H16A H 0.152(3) 0.097(4) 0.345(3) 0.067 Uiso 1 1 d
H17A H 0.307(3) 0.156(4) 0.396(3) 0.067 Uiso 1 1 d
H18A H 0.369(4) 0.256(4) 0.301(3) 0.067 Uiso 1 1 d
H21A H 0.434(4) 0.318(4) 0.199(3) 0.067 Uiso 1 1 d
H22A H 0.491(4) 0.407(4) 0.099(3) 0.067 Uiso 1 1 d
H23A H 0.366(3) 0.450(4) -0.056(3) 0.067 Uiso 1 1 d
H24A H 0.212(3) 0.410(4) -0.059(3) 0.067 Uiso 1 1 d
C1 C 0.1296(3) 0.0868(4) -0.0798(3) 0.0396(11) Uani 1 1 d
C2 C 0.1236(3) -0.0559(3) -0.2287(3) 0.0428(11) Uani 1 1 d
C3 C 0.2947(3) -0.1776(4) -0.1118(3) 0.0472(12) Uani 1 1 d
C4 C 0.1170(3) -0.1461(4) -0.0583(3) 0.0426(11) Uani 1 1 d
C5 C 0.2926(4) -0.0516(4) 0.1074(3) 0.0522(13) Uani 1 1 d
C6 C 0.3560(4) -0.0267(4) 0.1911(3) 0.0560(13) Uani 1 1 d
C7 C 0.4336(4) 0.0409(4) 0.1955(3) 0.0533(13) Uani 1 1 d
C8 C 0.4455(3) 0.0824(4) 0.1156(3) 0.0467(12) Uani 1 1 d
C10 C 0.3854(3) 0.0930(3) -0.0554(3) 0.0363(10) Uani 1 1 d
C11 C 0.4580(3) 0.1617(4) -0.0649(3) 0.0475(12) Uani 1 1 d
C12 C 0.4572(4) 0.1942(4) -0.1498(4) 0.0578(14) Uani 1 1 d
C13 C 0.3846(4) 0.1582(4) -0.2233(4) 0.0594(14) Uani 1 1 d
C14 C 0.3129(4) 0.0905(4) -0.2100(3) 0.0516(13) Uani 1 1 d
C15 C 0.1277(4) 0.1632(4) 0.2239(3) 0.0562(14) Uani 1 1 d
C16 C 0.1802(5) 0.1375(5) 0.3083(4) 0.0668(15) Uani 1 1 d
C17 C 0.2746(5) 0.1735(5) 0.3400(4) 0.0714(17) Uani 1 1 d
C18 C 0.3145(4) 0.2321(5) 0.2847(4) 0.0639(16) Uani 1 1 d
C19 C 0.2573(3) 0.2548(3) 0.1968(3) 0.0468(12) Uani 1 1 d
C20 C 0.2948(3) 0.3142(3) 0.1302(3) 0.0480(12) Uani 1 1 d
C21 C 0.3939(4) 0.3397(5) 0.1454(4) 0.0669(16) Uani 1 1 d
C22 C 0.4224(5) 0.3895(5) 0.0769(6) 0.081(2) Uani 1 1 d
C23 C 0.3546(5) 0.4133(6) -0.0034(5) 0.088(2) Uani 1 1 d
C24 C 0.2586(4) 0.3872(5) -0.0129(4) 0.0767(18) Uani 1 1 d
C25 C -0.0062(3) 0.4936(3) -0.0514(3) 0.0348(10) Uani 1 1 d
C26 C 0.3800(3) 0.0531(3) 0.0338(3) 0.0364(10) Uani 1 1 d

loop_
_atom_site_aniso_label
_atom_site_aniso_U_11
_atom_site_aniso_U_22
_atom_site_aniso_U_33
_atom_site_aniso_U_23
_atom_site_aniso_U_13
_atom_site_aniso_U_12
Mn1 0.0345(4) 0.0340(4) 0.0422(4) 0.0013(3) 0.0107(3) -0.0006(3)
Cr1 0.0328(4) 0.0355(4) 0.0369(4) -0.0013(3) 0.0095(3) -0.0029(3)
O1 0.061(2) 0.0355(18) 0.0375(17) -0.0009(13) 0.0145(15) 0.0073(16)
O2 0.069(2) 0.0345(18) 0.0328(17) 0.0042(13) 0.0100(15) 0.0091(16)
N1 0.056(3) 0.044(2) 0.067(3) -0.004(2) 0.028(2) 0.000(2)
N2 0.070(3) 0.062(3) 0.055(3) 0.001(2) 0.003(2) 0.001(2)
N3 0.051(3) 0.069(3) 0.110(4) -0.035(3) 0.003(3) 0.014(3)
N4 0.041(2) 0.050(3) 0.056(2) 0.0021(19) 0.0144(19) -0.009(2)
N5 0.039(2) 0.038(2) 0.036(2) 0.0000(16) 0.0088(16) -0.0037(18)
N6 0.038(2) 0.037(2) 0.041(2) 0.0019(17) 0.0134(17) -0.0057(18)
N7 0.033(2) 0.046(2) 0.052(2) -0.0006(19) 0.0069(18) -0.0004(19)
N8 0.048(3) 0.063(3) 0.062(3) -0.002(2) 0.024(2) -0.012(2)
C1 0.037(3) 0.039(3) 0.042(3) -0.003(2) 0.010(2) -0.003(2)
C2 0.040(3) 0.046(3) 0.042(3) 0.000(2) 0.012(2) -0.002(2)
C3 0.038(3) 0.048(3) 0.052(3) -0.010(2) 0.007(2) -0.007(2)
C4 0.037(3) 0.045(3) 0.045(3) -0.001(2) 0.011(2) 0.002(2)
C5 0.058(3) 0.055(3) 0.042(3) 0.002(2) 0.012(2) -0.013(3)
C6 0.064(4) 0.066(4) 0.037(3) 0.001(2) 0.014(2) 0.000(3)
C7 0.044(3) 0.059(3) 0.048(3) -0.008(3) 0.000(2) 0.006(3)
C8 0.041(3) 0.045(3) 0.049(3) -0.006(2) 0.005(2) -0.003(2)
C10 0.034(3) 0.034(2) 0.039(3) -0.0003(19) 0.008(2) 0.004(2)
C11 0.037(3) 0.039(3) 0.065(4) 0.002(2) 0.013(2) -0.009(2)
C12 0.042(3) 0.048(3) 0.083(4) 0.020(3) 0.017(3) -0.003(3)
C13 0.053(4) 0.069(4) 0.058(3) 0.028(3) 0.019(3) 0.009(3)
C14 0.047(3) 0.060(3) 0.047(3) 0.013(2) 0.011(2) -0.006(3)
C15 0.053(3) 0.056(3) 0.055(3) 0.013(3) 0.009(3) 0.003(3)
C16 0.068(4) 0.071(4) 0.056(4) 0.016(3) 0.009(3) 0.010(3)
C17 0.076(5) 0.074(4) 0.053(3) 0.002(3) 0.000(3) 0.024(4)
C18 0.047(3) 0.062(4) 0.072(4) -0.016(3) -0.001(3) 0.008(3)
C19 0.042(3) 0.040(3) 0.055(3) -0.008(2) 0.010(2) 0.006(2)
C20 0.033(3) 0.042(3) 0.069(3) -0.015(2) 0.015(3) -0.003(2)
C21 0.046(4) 0.063(4) 0.090(4) -0.021(3) 0.017(3) -0.004(3)
C22 0.052(4) 0.074(4) 0.130(6) -0.036(4) 0.046(5) -0.026(4)
C23 0.082(5) 0.105(5) 0.093(5) -0.010(4) 0.050(4) -0.033(4)
C24 0.061(4) 0.102(5) 0.069(4) 0.003(4) 0.022(3) -0.023(4)
C25 0.036(3) 0.032(3) 0.036(2) -0.002(2) 0.0110(19) -0.004(2)
C26 0.032(3) 0.034(3) 0.041(3) -0.003(2) 0.009(2) 0.002(2)

loop_
_atom_type_symbol
_atom_type_description
_atom_type_scat_dispersion_real
_atom_type_scat_dispersion_imag
_atom_type_scat_source
C C 0.0033 0.0016 'International Tables Vol C Tables 4.2.6.8 and 6.1.1.4'
H H 0.0000 0.0000 'International Tables Vol C Tables 4.2.6.8 and 6.1.1.4'
N N 0.0061 0.0033 'International Tables Vol C Tables 4.2.6.8 and 6.1.1.4'
O O 0.0106 0.0060 'International Tables Vol C Tables 4.2.6.8 and 6.1.1.4'
Cr Cr 0.3209 0.6236 'International Tables Vol C Tables 4.2.6.8 and 6.1.1.4'
Mn Mn 0.3368 0.7283 'International Tables Vol C Tables 4.2.6.8 and 6.1.1.4'

loop_
_geom_angle_atom_site_label_1
_geom_angle_atom_site_label_2
_geom_angle_atom_site_label_3
_geom_angle
_geom_angle_site_symmetry_1
_geom_angle_site_symmetry_3
O1 Mn1 N1 94.08(13) . .
O1 Mn1 O2 75.61(10) . 3_565
N1 Mn1 O2 169.66(13) . 3_565
O1 Mn1 N4 103.37(12) . 3
N1 Mn1 N4 90.15(14) . 3
O2 Mn1 N4 91.52(12) 3_565 3
O1 Mn1 N7 157.57(12) . .
N1 Mn1 N7 101.21(14) . .
O2 Mn1 N7 88.90(11) 3_565 .
N4 Mn1 N7 92.99(13) 3 .
O1 Mn1 N8 93.25(13) . .
N1 Mn1 N8 89.05(14) . .
O2 Mn1 N8 92.23(13) 3_565 .
N4 Mn1 N8 163.37(14) 3 .
N7 Mn1 N8 70.90(14) . .
C2 Cr1 N5 173.36(16) . .
C2 Cr1 N6 96.32(15) . .
N5 Cr1 N6 78.19(13) . .
C2 Cr1 C4 88.78(17) . .
N5 Cr1 C4 96.72(15) . .
N6 Cr1 C4 174.90(15) . .
C2 Cr1 C1 88.83(17) . .
N5 Cr1 C1 87.50(15) . .
N6 Cr1 C1 90.57(15) . .
C4 Cr1 C1 89.53(17) . .
C2 Cr1 C3 93.32(17) . .
N5 Cr1 C3 90.49(15) . .
N6 Cr1 C3 90.52(15) . .
C4 Cr1 C3 89.18(17) . .
C1 Cr1 C3 177.47(17) . .
C25 O1 Mn1 116.2(2) . .
C25 O2 Mn1 115.0(2) . 3_565
C1 N1 Mn1 152.5(4) . .
C4 N4 Mn1 165.5(4) . 3
C5 N5 C26 117.8(4) . .
C5 N5 Cr1 125.9(3) . .
C26 N5 Cr1 116.2(2) . .
C14 N6 C10 117.8(4) . .
C14 N6 Cr1 125.5(3) . .
C10 N6 Cr1 116.7(3) . .
C15 N7 C19 117.5(4) . .
C15 N7 Mn1 124.1(3) . .
C19 N7 Mn1 117.7(3) . .
C20 N8 C24 118.2(4) . .
C20 N8 Mn1 119.4(3) . .
C24 N8 Mn1 122.3(4) . .
N1 C1 Cr1 174.0(4) . .
N2 C2 Cr1 177.5(4) . .
N3 C3 Cr1 177.7(4) . .
N4 C4 Cr1 176.3(4) . .
N5 C5 C6 123.0(5) . .
C5 C6 C7 119.2(4) . .
C6 C7 C8 119.0(4) . .
C26 C8 C7 118.9(4) . .
N6 C10 C11 122.5(4) . .
N6 C10 C26 114.4(4) . .
C11 C10 C26 123.1(4) . .
C12 C11 C10 119.0(5) . .
C11 C12 C13 119.2(5) . .
C12 C13 C14 119.5(5) . .
N6 C14 C13 122.0(5) . .
C16 C15 N7 123.5(5) . .
C15 C16 C17 119.0(6) . .
C18 C17 C16 120.1(5) . .
C17 C18 C19 118.5(5) . .
N7 C19 C18 121.4(5) . .
N7 C19 C20 115.8(4) . .
C18 C19 C20 122.8(5) . .
N8 C20 C21 121.5(5) . .
N8 C20 C19 115.2(4) . .
C21 C20 C19 123.2(5) . .
C22 C21 C20 118.7(6) . .
C23 C22 C21 119.8(6) . .
C22 C23 C24 118.2(6) . .
N8 C24 C23 123.5(6) . .
O2 C25 O1 126.9(4) . .
O2 C25 C25 117.2(5) . 3_565
O1 C25 C25 116.0(5) . 3_565
N5 C26 C8 122.1(4) . .
N5 C26 C10 114.5(3) . .
C8 C26 C10 123.4(4) . .

loop_
_geom_bond_atom_site_label_1
_geom_bond_atom_site_label_2
_geom_bond_distance
_geom_bond_site_symmetry_2
Mn1 O1 2.165(3) .
Mn1 N1 2.189(4) .
Mn1 O2 2.192(3) 3_565
Mn1 N4 2.224(4) 3
Mn1 N7 2.286(4) .
Mn1 N8 2.291(4) .
Cr1 C2 2.042(5) .
Cr1 N5 2.068(3) .
Cr1 N6 2.073(3) .
Cr1 C4 2.080(5) .
Cr1 C1 2.082(5) .
Cr1 C3 2.090(5) .
O1 C25 1.259(5) .
O2 C25 1.248(5) .
O2 Mn1 2.192(3) 3_565
N1 C1 1.149(5) .
N2 C2 1.156(5) .
N3 C3 1.127(5) .
N4 C4 1.145(5) .
N4 Mn1 2.224(4) 3
N5 C5 1.342(5) .
N5 C26 1.370(5) .
N6 C14 1.343(5) .
N6 C10 1.355(5) .
N7 C15 1.354(6) .
N7 C19 1.363(5) .
N8 C20 1.333(6) .
N8 C24 1.351(6) .
C5 C6 1.383(6) .
C6 C7 1.384(7) .
C7 C8 1.393(6) .
C8 C26 1.387(6) .
C10 C11 1.390(6) .
C10 C26 1.485(5) .
C11 C12 1.366(7) .
C12 C13 1.376(7) .
C13 C14 1.392(7) .
C15 C16 1.342(7) .
C16 C17 1.379(8) .
C17 C18 1.368(8) .
C18 C19 1.396(7) .
C19 C20 1.488(6) .
C20 C21 1.413(7) .
C21 C22 1.385(8) .
C22 C23 1.368(9) .
C23 C24 1.383(8) .
C25 C25 1.550(8) 3_565
